data_4306329
loop_
_publ_author_name
'Chandan Mukherjee'
'Thomas Weyherm\"uller'
'Eberhard Bothe'
'Phalguni Chaudhuri'

_publ_section_title
;
Targeted Oxidase Reactivity with a New Redox-Active Ligand Incorporating
N2O2 Donor Atoms. Complexes of Cu(II), Ni(II), Pd(II), Fe(III), and V(V)
;
_journal_name_full 'Inorganic Chemistry'
_journal_page_first 11620
_journal_page_last 11632
_journal_paper_doi 10.1021/ic8011734
_journal_volume 47
_journal_year 2008
_chemical_formula_sum 'C40 H48 Cu N2 O2'
_chemical_formula_weight 652.34
_chemical_name_systematic
; 
 ? 
;
_space_group_IT_number 14
_symmetry_cell_setting monoclinic
_symmetry_space_group_name_Hall '-P 2yn'
_symmetry_space_group_name_H-M 'P 1 21/n 1'
_atom_sites_solution_hydrogens geom
_atom_sites_solution_primary direct
_atom_sites_solution_secondary difmap
_audit_creation_method SHELXL-97
_cell_angle_alpha 90.00
_cell_angle_beta 101.55(1)
_cell_angle_gamma 90.00
_cell_formula_units_Z 4
_cell_length_a 9.4200(6)
_cell_length_b 18.5916(14)
_cell_length_c 19.784(2)
_cell_measurement_temperature 100(2)
_cell_volume 3394.7(5)
_computing_cell_refinement 'Nonius Collect Software'
_computing_data_collection 'Nonius Collect Software'
_computing_data_reduction 'Nonius Collect Software'
_computing_structure_refinement 'SHELXL-97 (Sheldrick, 1997)'
_computing_structure_solution 'SHELXS-97 (Sheldrick, 1990)'
_diffrn_ambient_temperature 100(2)
_diffrn_measured_fraction_theta_full 0.993
_diffrn_measured_fraction_theta_max 0.993
_diffrn_measurement_device_type 'Nonius Kappa-CCD'
_diffrn_measurement_method '669 images at 1.0 deg \w, 115 sec./frame'
_diffrn_radiation_monochromator graphite
_diffrn_radiation_source 'rotating anode'
_diffrn_radiation_type MoK\a
_diffrn_radiation_wavelength 0.71073
_diffrn_reflns_av_R_equivalents 0.1060
_diffrn_reflns_av_sigmaI/netI 0.0664
_diffrn_reflns_limit_h_max 11
_diffrn_reflns_limit_h_min -11
_diffrn_reflns_limit_k_max 22
_diffrn_reflns_limit_k_min -22
_diffrn_reflns_limit_l_max 24
_diffrn_reflns_limit_l_min -24
_diffrn_reflns_number 45253
_diffrn_reflns_theta_full 26.00
_diffrn_reflns_theta_max 26.00
_diffrn_reflns_theta_min 3.42
_exptl_absorpt_coefficient_mu 0.680
_exptl_absorpt_correction_type none
_exptl_crystal_colour 'dark blue'
_exptl_crystal_density_diffrn 1.276
_exptl_crystal_density_method 'not measured'
_exptl_crystal_description 'opaque, irregular'
_exptl_crystal_F_000 1388
_exptl_crystal_size_max 0.18
_exptl_crystal_size_mid 0.06
_exptl_crystal_size_min 0.06
_refine_diff_density_max 0.849
_refine_diff_density_min -0.687
_refine_diff_density_rms 0.091
_refine_ls_extinction_method none
_refine_ls_goodness_of_fit_ref 1.039
_refine_ls_hydrogen_treatment constr
_refine_ls_matrix_type full
_refine_ls_number_parameters 406
_refine_ls_number_reflns 6630
_refine_ls_number_restraints 0
_refine_ls_restrained_S_all 1.039
_refine_ls_R_factor_all 0.0936
_refine_ls_R_factor_gt 0.0580
_refine_ls_shift/su_max 0.000
_refine_ls_shift/su_mean 0.000
_refine_ls_structure_factor_coef Fsqd
_refine_ls_weighting_details 'w=1/[\s^2^(Fo^2^)+(0.0494P)^2^+9.7644P] where P=(Fo^2^+2Fc^2^)/3'
_refine_ls_weighting_scheme calc
_refine_ls_wR_factor_gt 0.1244
_refine_ls_wR_factor_ref 0.1409
_reflns_number_gt 4792
_reflns_number_total 6630
_reflns_threshold_expression >2sigma(I)
_cod_data_source_file ic8011734_si_001_2.cif
_cod_data_source_block 1
_cod_depositor_comments
;
The following automatic conversions were performed:
'_symmetry_cell_setting' value 'Monoclinic' changed to 'monoclinic'
according to '/home/saulius/struct/CIF-dictionaries/cif_core.dic'
dictionary named 'cif_core.dic' version 2.4.1 from
2010-06-29.

'_exptl_absorpt_correction_type' value 'None' changed to
'none' according to '/home/saulius/struct/CIF-dictionaries/cif_core.dic'
dictionary named 'cif_core.dic' version 2.4.1 from 2010-06-29.

Automatic conversion script
Id: cif_fix_enum 1527 2010-12-29 10:47:43Z saulius 

The following automatic conversions were performed:

'_refine_ls_weighting_scheme' value 'calc
w=1/[\s^2^(Fo^2^)+(0.0494P)^2^+9.7644P] where P=(Fo^2^+2Fc^2^)/3' was
changed to 'calc'. New tag '_refine_ls_weighting_details' was
created. The value of the new tag was set to
'w=1/[\s^2^(Fo^2^)+(0.0494P)^2^+9.7644P] where P=(Fo^2^+2Fc^2^)/3'.

Automatic conversion script
Id: cif_fix_values 3143 2015-03-26 13:38:13Z robertas 
;
_cod_database_code 4306329

loop_
_symmetry_equiv_pos_as_xyz
'x, y, z'
'-x+1/2, y+1/2, -z+1/2'
'-x, -y, -z'
'x-1/2, -y-1/2, z-1/2'

loop_
_atom_site_label
_atom_site_type_symbol
_atom_site_fract_x
_atom_site_fract_y
_atom_site_fract_z
_atom_site_U_iso_or_equiv
_atom_site_adp_type
_atom_site_occupancy
_atom_site_calc_flag
_atom_site_refinement_flags
_atom_site_disorder_assembly
_atom_site_disorder_group
Cu1 Cu 0.35178(5) 0.13190(2) 0.10344(2) 0.01395(14) Uani 1 d . . .
O1 O 0.4919(2) 0.05726(13) 0.13353(12) 0.0123(5) Uani 1 d . . .
C2 C 0.4451(4) 0.01141(18) 0.17322(17) 0.0092(7) Uani 1 d . . .
C3 C 0.5131(4) -0.05675(18) 0.19227(18) 0.0102(7) Uani 1 d . . .
C4 C 0.4568(4) -0.0978(2) 0.23852(18) 0.0131(7) Uani 1 d . . .
H4 H 0.5012 -0.1429 0.2518 0.016 Uiso 1 calc R . .
C5 C 0.3357(4) -0.07717(18) 0.26809(17) 0.0105(7) Uani 1 d . . .
C6 C 0.2648(4) -0.01455(18) 0.24636(17) 0.0100(7) Uani 1 d . . .
H6 H 0.1822 -0.0008 0.2640 0.012 Uiso 1 calc R . .
C7 C 0.3142(4) 0.02980(18) 0.19757(17) 0.0092(7) Uani 1 d . . .
N8 N 0.2478(3) 0.08884(16) 0.16754(14) 0.0100(6) Uani 1 d . . .
C9 C 0.1271(4) 0.11992(18) 0.18794(18) 0.0113(7) Uani 1 d . . .
C10 C 0.1319(4) 0.1367(2) 0.25753(18) 0.0142(7) Uani 1 d . . .
H10 H 0.2171 0.1261 0.2907 0.017 Uiso 1 calc R . .
C11 C 0.0158(4) 0.1682(2) 0.27882(19) 0.0157(8) Uani 1 d . . .
H11 H 0.0215 0.1798 0.3260 0.019 Uiso 1 calc R . .
C12 C -0.1097(4) 0.18286(19) 0.2304(2) 0.0160(8) Uani 1 d . . .
H12 H -0.1906 0.2043 0.2446 0.019 Uiso 1 calc R . .
C13 C -0.1168(4) 0.16637(19) 0.16198(19) 0.0133(8) Uani 1 d . . .
H13 H -0.2039 0.1759 0.1297 0.016 Uiso 1 calc R . .
C14 C 0.0006(4) 0.13585(19) 0.13850(18) 0.0107(7) Uani 1 d . . .
C15 C -0.0232(4) 0.11685(18) 0.06385(18) 0.0098(7) Uani 1 d . . .
C16 C -0.1483(4) 0.07663(19) 0.03716(19) 0.0137(8) Uani 1 d . . .
H16 H -0.2067 0.0597 0.0678 0.016 Uiso 1 calc R . .
C17 C -0.1887(4) 0.0611(2) -0.0323(2) 0.0195(9) Uani 1 d . . .
H17 H -0.2722 0.0326 -0.0486 0.023 Uiso 1 calc R . .
C18 C -0.1076(4) 0.0871(2) -0.0780(2) 0.0174(8) Uani 1 d . . .
H18 H -0.1364 0.0775 -0.1259 0.021 Uiso 1 calc R . .
C19 C 0.0165(4) 0.1274(2) -0.05330(18) 0.0131(7) Uani 1 d . . .
H19 H 0.0716 0.1455 -0.0849 0.016 Uiso 1 calc R . .
C20 C 0.0617(4) 0.14177(18) 0.01754(18) 0.0104(7) Uani 1 d . . .
N21 N 0.1949(3) 0.17725(15) 0.04120(14) 0.0093(6) Uani 1 d . . .
C22 C 0.2420(4) 0.23263(18) 0.00690(17) 0.0099(7) Uani 1 d . . .
C23 C 0.1535(4) 0.27823(19) -0.04146(17) 0.0103(7) Uani 1 d . . .
H23 H 0.0526 0.2690 -0.0544 0.012 Uiso 1 calc R . .
C24 C 0.2124(4) 0.33565(19) -0.06981(18) 0.0119(7) Uani 1 d . . .
C25 C 0.3634(4) 0.34864(19) -0.04876(18) 0.0128(8) Uani 1 d . . .
H25 H 0.4031 0.3887 -0.0683 0.015 Uiso 1 calc R . .
C26 C 0.4565(4) 0.30668(19) -0.00159(18) 0.0111(7) Uani 1 d . . .
C27 C 0.3961(4) 0.24576(18) 0.02647(17) 0.0089(7) Uani 1 d . . .
O28 O 0.4731(2) 0.20069(13) 0.06932(12) 0.0120(5) Uani 1 d . . .
C29 C 0.6441(4) -0.08026(19) 0.16226(19) 0.0130(8) Uani 1 d . . .
C30 C 0.6035(4) -0.0783(2) 0.08204(19) 0.0156(8) Uani 1 d . . .
H30A H 0.6874 -0.0930 0.0630 0.023 Uiso 1 calc R . .
H30B H 0.5749 -0.0294 0.0667 0.023 Uiso 1 calc R . .
H30C H 0.5228 -0.1113 0.0659 0.023 Uiso 1 calc R . .
C31 C 0.6908(4) -0.1572(2) 0.1837(2) 0.0210(9) Uani 1 d . . .
H31A H 0.7749 -0.1703 0.1641 0.032 Uiso 1 calc R . .
H31B H 0.6108 -0.1904 0.1665 0.032 Uiso 1 calc R . .
H31C H 0.7165 -0.1602 0.2341 0.032 Uiso 1 calc R . .
C32 C 0.7730(4) -0.0299(2) 0.18900(19) 0.0140(8) Uani 1 d . . .
H32A H 0.8566 -0.0450 0.1699 0.021 Uiso 1 calc R . .
H32B H 0.7977 -0.0323 0.2395 0.021 Uiso 1 calc R . .
H32C H 0.7465 0.0195 0.1746 0.021 Uiso 1 calc R . .
C33 C 0.2858(4) -0.1266(2) 0.3209(2) 0.0171(8) Uani 1 d . . .
C34 C 0.4172(5) -0.1546(3) 0.3725(2) 0.0318(11) Uani 1 d . . .
H34A H 0.3844 -0.1859 0.4062 0.048 Uiso 1 calc R . .
H34B H 0.4712 -0.1139 0.3965 0.048 Uiso 1 calc R . .
H34C H 0.4801 -0.1819 0.3480 0.048 Uiso 1 calc R . .
C35 C 0.1889(5) -0.0868(2) 0.3624(2) 0.0265(10) Uani 1 d . . .
H35A H 0.1038 -0.0675 0.3309 0.040 Uiso 1 calc R . .
H35B H 0.2435 -0.0472 0.3881 0.040 Uiso 1 calc R . .
H35C H 0.1575 -0.1202 0.3948 0.040 Uiso 1 calc R . .
C36 C 0.2007(5) -0.1899(2) 0.2828(3) 0.0367(12) Uani 1 d . . .
H36A H 0.1173 -0.1716 0.2495 0.055 Uiso 1 calc R . .
H36B H 0.1667 -0.2212 0.3162 0.055 Uiso 1 calc R . .
H36C H 0.2637 -0.2174 0.2584 0.055 Uiso 1 calc R . .
C37 C 0.1141(4) 0.3846(2) -0.12162(19) 0.0162(8) Uani 1 d . . .
C38 C 0.1973(4) 0.4450(2) -0.1488(2) 0.0236(9) Uani 1 d . . .
H38A H 0.1298 0.4746 -0.1814 0.035 Uiso 1 calc R . .
H38B H 0.2701 0.4242 -0.1722 0.035 Uiso 1 calc R . .
H38C H 0.2456 0.4749 -0.1102 0.035 Uiso 1 calc R . .
C39 C 0.0389(4) 0.3385(2) -0.1829(2) 0.0230(9) Uani 1 d . . .
H39A H -0.0239 0.3690 -0.2166 0.034 Uiso 1 calc R . .
H39B H -0.0195 0.3012 -0.1664 0.034 Uiso 1 calc R . .
H39C H 0.1122 0.3157 -0.2047 0.034 Uiso 1 calc R . .
C40 C -0.0007(5) 0.4188(2) -0.0864(2) 0.0305(11) Uani 1 d . . .
H40A H -0.0632 0.4505 -0.1191 0.046 Uiso 1 calc R . .
H40B H 0.0474 0.4469 -0.0464 0.046 Uiso 1 calc R . .
H40C H -0.0594 0.3809 -0.0711 0.046 Uiso 1 calc R . .
C41 C 0.6191(4) 0.3246(2) 0.02084(19) 0.0133(8) Uani 1 d . . .
C42 C 0.6570(4) 0.3964(2) -0.0100(2) 0.0208(9) Uani 1 d . . .
H42A H 0.6010 0.4352 0.0056 0.031 Uiso 1 calc R . .
H42B H 0.6334 0.3935 -0.0605 0.031 Uiso 1 calc R . .
H42C H 0.7607 0.4061 0.0053 0.031 Uiso 1 calc R . .
C43 C 0.6590(4) 0.3326(2) 0.1001(2) 0.0188(8) Uani 1 d . . .
H43A H 0.6369 0.2877 0.1218 0.028 Uiso 1 calc R . .
H43B H 0.6027 0.3719 0.1146 0.028 Uiso 1 calc R . .
H43C H 0.7626 0.3432 0.1142 0.028 Uiso 1 calc R . .
C44 C 0.7085(4) 0.2645(2) -0.0039(2) 0.0182(8) Uani 1 d . . .
H44A H 0.6859 0.2184 0.0155 0.027 Uiso 1 calc R . .
H44B H 0.8120 0.2749 0.0113 0.027 Uiso 1 calc R . .
H44C H 0.6848 0.2619 -0.0544 0.027 Uiso 1 calc R . .

loop_
_atom_site_aniso_label
_atom_site_aniso_U_11
_atom_site_aniso_U_22
_atom_site_aniso_U_33
_atom_site_aniso_U_23
_atom_site_aniso_U_13
_atom_site_aniso_U_12
Cu1 0.0140(2) 0.0138(2) 0.0142(2) 0.0042(2) 0.00314(17) 0.00141(19)
O1 0.0120(12) 0.0105(12) 0.0149(13) 0.0024(10) 0.0035(10) 0.0023(10)
C2 0.0114(17) 0.0104(17) 0.0044(16) -0.0003(14) -0.0015(13) -0.0018(14)
C3 0.0121(17) 0.0082(17) 0.0099(17) -0.0014(14) 0.0013(14) -0.0009(14)
C4 0.0136(18) 0.0104(18) 0.0145(19) 0.0011(15) 0.0012(15) 0.0007(14)
C5 0.0146(18) 0.0103(17) 0.0063(17) 0.0001(14) 0.0011(14) -0.0047(14)
C6 0.0096(17) 0.0115(17) 0.0090(17) -0.0013(14) 0.0020(13) 0.0004(14)
C7 0.0144(18) 0.0064(17) 0.0052(16) -0.0002(13) -0.0018(13) -0.0009(13)
N8 0.0102(14) 0.0123(16) 0.0083(15) 0.0011(12) 0.0035(12) -0.0004(12)
C9 0.0139(17) 0.0067(18) 0.0149(18) 0.0008(14) 0.0065(14) -0.0009(13)
C10 0.0180(18) 0.0123(18) 0.0111(17) 0.0033(16) 0.0001(14) -0.0006(15)
C11 0.025(2) 0.0143(19) 0.0103(18) -0.0017(15) 0.0101(16) -0.0017(16)
C12 0.0175(19) 0.0097(18) 0.023(2) -0.0003(16) 0.0085(16) 0.0021(15)
C13 0.0123(18) 0.0102(18) 0.017(2) 0.0030(15) 0.0026(15) 0.0005(14)
C14 0.0132(17) 0.0055(16) 0.0133(17) 0.0046(15) 0.0022(14) -0.0016(14)
C15 0.0101(17) 0.0071(18) 0.0108(17) 0.0011(13) -0.0010(13) 0.0027(13)
C16 0.0129(18) 0.0103(18) 0.018(2) 0.0023(15) 0.0034(15) -0.0002(14)
C17 0.0137(19) 0.018(2) 0.024(2) -0.0066(17) -0.0011(16) -0.0032(16)
C18 0.0199(19) 0.018(2) 0.0132(19) -0.0033(16) -0.0003(15) -0.0009(16)
C19 0.0160(18) 0.0111(18) 0.0129(18) -0.0015(15) 0.0047(14) -0.0024(15)
C20 0.0083(16) 0.0083(17) 0.0141(18) 0.0005(14) 0.0014(13) 0.0038(13)
N21 0.0096(14) 0.0090(15) 0.0086(15) 0.0016(12) 0.0002(12) 0.0023(11)
C22 0.0173(18) 0.0076(17) 0.0064(17) -0.0014(14) 0.0060(14) 0.0029(14)
C23 0.0091(17) 0.0123(18) 0.0095(17) -0.0003(14) 0.0019(14) 0.0002(14)
C24 0.0143(18) 0.0119(18) 0.0106(18) 0.0019(15) 0.0051(14) 0.0026(14)
C25 0.0166(18) 0.0110(18) 0.0126(18) 0.0014(14) 0.0067(15) 0.0005(14)
C26 0.0114(17) 0.0119(18) 0.0107(18) -0.0028(14) 0.0036(14) 0.0007(14)
C27 0.0133(17) 0.0085(17) 0.0056(16) 0.0002(14) 0.0038(13) 0.0022(14)
O28 0.0107(12) 0.0119(13) 0.0134(13) 0.0051(11) 0.0022(10) 0.0016(10)
C29 0.0163(18) 0.0120(18) 0.0124(18) 0.0040(15) 0.0069(15) 0.0028(14)
C30 0.0161(19) 0.0169(19) 0.015(2) -0.0047(16) 0.0066(15) 0.0038(15)
C31 0.024(2) 0.0131(19) 0.031(2) 0.0045(17) 0.0178(18) 0.0080(16)
C32 0.0112(18) 0.0169(19) 0.0149(19) 0.0007(16) 0.0050(15) 0.0031(15)
C33 0.0184(19) 0.0125(19) 0.022(2) 0.0047(17) 0.0079(16) 0.0016(16)
C34 0.026(2) 0.043(3) 0.029(2) 0.024(2) 0.0125(19) 0.009(2)
C35 0.035(2) 0.023(2) 0.028(2) 0.0135(19) 0.023(2) 0.0056(18)
C36 0.050(3) 0.021(2) 0.043(3) 0.004(2) 0.020(2) -0.013(2)
C37 0.0154(19) 0.017(2) 0.017(2) 0.0102(15) 0.0036(15) 0.0039(15)
C38 0.022(2) 0.023(2) 0.024(2) 0.0132(18) 0.0025(17) 0.0036(17)
C39 0.020(2) 0.029(2) 0.018(2) 0.0079(18) -0.0016(16) 0.0052(17)
C40 0.029(2) 0.034(3) 0.031(3) 0.014(2) 0.012(2) 0.021(2)
C41 0.0079(17) 0.0139(19) 0.0178(19) 0.0035(16) 0.0017(14) -0.0011(14)
C42 0.0114(18) 0.025(2) 0.027(2) 0.0059(18) 0.0077(16) -0.0046(16)
C43 0.0092(18) 0.025(2) 0.021(2) -0.0030(17) -0.0009(15) -0.0018(16)
C44 0.0151(19) 0.021(2) 0.019(2) 0.0033(17) 0.0054(16) 0.0056(16)

loop_
_atom_type_symbol
_atom_type_description
_atom_type_scat_dispersion_real
_atom_type_scat_dispersion_imag
_atom_type_scat_source
C C 0.0033 0.0016 'International Tables Vol C Tables 4.2.6.8 and 6.1.1.4'
H H 0.0000 0.0000 'International Tables Vol C Tables 4.2.6.8 and 6.1.1.4'
N N 0.0061 0.0033 'International Tables Vol C Tables 4.2.6.8 and 6.1.1.4'
O O 0.0106 0.0060 'International Tables Vol C Tables 4.2.6.8 and 6.1.1.4'
Cu Cu 0.3201 1.2651 'International Tables Vol C Tables 4.2.6.8 and 6.1.1.4'

loop_
_geom_angle_atom_site_label_1
_geom_angle_atom_site_label_2
_geom_angle_atom_site_label_3
_geom_angle
_geom_angle_site_symmetry_1
_geom_angle_site_symmetry_3
_geom_angle_publ_flag
N21 Cu1 N8 100.23(12) . . ?
N21 Cu1 O1 155.12(11) . . ?
N8 Cu1 O1 84.49(11) . . ?
N21 Cu1 O28 85.30(11) . . ?
N8 Cu1 O28 157.41(11) . . ?
O1 Cu1 O28 99.72(10) . . ?
C2 O1 Cu1 111.5(2) . . ?
O1 C2 C3 123.5(3) . . ?
O1 C2 C7 117.5(3) . . ?
C3 C2 C7 119.0(3) . . ?
C4 C3 C2 116.9(3) . . ?
C4 C3 C29 123.0(3) . . ?
C2 C3 C29 120.0(3) . . ?
C3 C4 C5 124.5(3) . . ?
C6 C5 C4 118.5(3) . . ?
C6 C5 C33 121.8(3) . . ?
C4 C5 C33 119.6(3) . . ?
C5 C6 C7 120.2(3) . . ?
N8 C7 C6 126.2(3) . . ?
N8 C7 C2 113.4(3) . . ?
C6 C7 C2 120.4(3) . . ?
C7 N8 C9 122.8(3) . . ?
C7 N8 Cu1 112.3(2) . . ?
C9 N8 Cu1 124.5(2) . . ?
C10 C9 N8 120.3(3) . . ?
C10 C9 C14 119.3(3) . . ?
N8 C9 C14 120.4(3) . . ?
C11 C10 C9 121.5(3) . . ?
C10 C11 C12 119.3(3) . . ?
C13 C12 C11 120.0(3) . . ?
C12 C13 C14 122.0(3) . . ?
C13 C14 C9 117.8(3) . . ?
C13 C14 C15 116.8(3) . . ?
C9 C14 C15 125.1(3) . . ?
C16 C15 C20 118.2(3) . . ?
C16 C15 C14 116.5(3) . . ?
C20 C15 C14 125.0(3) . . ?
C17 C16 C15 121.9(3) . . ?
C16 C17 C18 120.0(3) . . ?
C17 C18 C19 119.6(3) . . ?
C18 C19 C20 121.2(3) . . ?
C19 C20 C15 119.1(3) . . ?
C19 C20 N21 119.4(3) . . ?
C15 C20 N21 121.4(3) . . ?
C22 N21 C20 123.2(3) . . ?
C22 N21 Cu1 111.6(2) . . ?
C20 N21 Cu1 121.8(2) . . ?
N21 C22 C23 125.8(3) . . ?
N21 C22 C27 113.9(3) . . ?
C23 C22 C27 120.2(3) . . ?
C24 C23 C22 120.6(3) . . ?
C23 C24 C25 118.3(3) . . ?
C23 C24 C37 119.6(3) . . ?
C25 C24 C37 122.0(3) . . ?
C26 C25 C24 124.3(3) . . ?
C25 C26 C27 117.4(3) . . ?
C25 C26 C41 122.0(3) . . ?
C27 C26 C41 120.6(3) . . ?
O28 C27 C26 123.3(3) . . ?
O28 C27 C22 117.6(3) . . ?
C26 C27 C22 119.1(3) . . ?
C27 O28 Cu1 111.2(2) . . ?
C31 C29 C3 111.5(3) . . ?
C31 C29 C32 108.1(3) . . ?
C3 C29 C32 109.5(3) . . ?
C31 C29 C30 107.6(3) . . ?
C3 C29 C30 109.6(3) . . ?
C32 C29 C30 110.6(3) . . ?
C34 C33 C36 109.9(4) . . ?
C34 C33 C5 110.0(3) . . ?
C36 C33 C5 109.0(3) . . ?
C34 C33 C35 107.1(3) . . ?
C36 C33 C35 108.9(3) . . ?
C5 C33 C35 111.8(3) . . ?
C38 C37 C24 112.8(3) . . ?
C38 C37 C39 108.7(3) . . ?
C24 C37 C39 108.5(3) . . ?
C38 C37 C40 108.2(3) . . ?
C24 C37 C40 109.1(3) . . ?
C39 C37 C40 109.5(3) . . ?
C44 C41 C42 108.5(3) . . ?
C44 C41 C26 109.1(3) . . ?
C42 C41 C26 111.6(3) . . ?
C44 C41 C43 110.9(3) . . ?
C42 C41 C43 106.9(3) . . ?
C26 C41 C43 109.8(3) . . ?

loop_
_geom_bond_atom_site_label_1
_geom_bond_atom_site_label_2
_geom_bond_distance
_geom_bond_site_symmetry_2
_geom_bond_publ_flag
Cu1 N21 1.919(3) . ?
Cu1 N8 1.925(3) . ?
Cu1 O1 1.925(2) . ?
Cu1 O28 1.925(2) . ?
O1 C2 1.295(4) . ?
C2 C3 1.436(5) . ?
C2 C7 1.452(5) . ?
C3 C4 1.377(5) . ?
C3 C29 1.536(5) . ?
C4 C5 1.434(5) . ?
C5 C6 1.368(5) . ?
C5 C33 1.535(5) . ?
C6 C7 1.417(5) . ?
C7 N8 1.342(4) . ?
N8 C9 1.405(4) . ?
C9 C10 1.403(5) . ?
C9 C14 1.413(5) . ?
C10 C11 1.379(5) . ?
C11 C12 1.392(5) . ?
C12 C13 1.376(5) . ?
C13 C14 1.403(5) . ?
C14 C15 1.491(5) . ?
C15 C16 1.406(5) . ?
C15 C20 1.410(5) . ?
C16 C17 1.380(5) . ?
C17 C18 1.382(5) . ?
C18 C19 1.392(5) . ?
C19 C20 1.406(5) . ?
C20 N21 1.412(4) . ?
N21 C22 1.356(4) . ?
C22 C23 1.418(5) . ?
C22 C27 1.445(5) . ?
C23 C24 1.373(5) . ?
C24 C25 1.420(5) . ?
C24 C37 1.534(5) . ?
C25 C26 1.386(5) . ?
C26 C27 1.429(5) . ?
C26 C41 1.543(5) . ?
C27 O28 1.304(4) . ?
C29 C31 1.531(5) . ?
C29 C32 1.540(5) . ?
C29 C30 1.557(5) . ?
C33 C34 1.530(5) . ?
C33 C36 1.534(6) . ?
C33 C35 1.535(5) . ?
C37 C38 1.528(5) . ?
C37 C39 1.537(6) . ?
C37 C40 1.537(5) . ?
C41 C44 1.537(5) . ?
C41 C42 1.539(5) . ?
C41 C43 1.545(5) . ?
